data_2239500
loop_
_publ_author_name
'Yamin, Bohari M.'
'Hizam, Sara Maira M.'
'Yusoff, Siti Fairus M.'
'Hasbullah, Siti Aishah'

_publ_section_title
;
 <i>N</i>-[Ethyl(2-hydroxyethyl)carbamothioyl]-2-methylbenzamide
;
_journal_coeditor_code LR2125
_journal_issue 5
_journal_name_full 'Acta Crystallographica Section E'
_journal_page_first o602
_journal_paper_doi 10.1107/S1600536814008952
_journal_volume 70
_journal_year 2014
_chemical_formula_iupac 'C13 H18 N2 O2 S'
_chemical_formula_moiety 'C13 H18 N2 O2 S'
_chemical_formula_sum 'C13 H18 N2 O2 S'
_chemical_formula_weight 266.35
_chemical_name_systematic
;
<i>N</i>-[Ethyl(2-hydroxyethyl)carbamothioyl]-2-methylbenzamide
;
_space_group_IT_number 14
_symmetry_cell_setting monoclinic
_symmetry_space_group_name_Hall '-P 2ybc'
_symmetry_space_group_name_H-M 'P 1 21/c 1'
_atom_sites_solution_hydrogens geom
_atom_sites_solution_primary direct
_atom_sites_solution_secondary difmap
_audit_creation_method SHELXL-97
_cell_angle_alpha 90.00
_cell_angle_beta 109.940(9)
_cell_angle_gamma 90.00
_cell_formula_units_Z 4
_cell_length_a 11.393(4)
_cell_length_b 8.989(3)
_cell_length_c 14.467(5)
_cell_measurement_reflns_used 21535
_cell_measurement_temperature 296(2)
_cell_measurement_theta_max 26.5
_cell_measurement_theta_min 2.8
_cell_volume 1392.8(8)
_computing_cell_refinement 'SAINT (Bruker, 2009)'
_computing_data_collection 'SMART (Bruker, 2009)'
_computing_data_reduction 'SAINT (Bruker, 2009)'
_computing_molecular_graphics
;
SHELXTL (Sheldrick, 2008)
;
_computing_publication_material
;
SHELXTL (Sheldrick, 2008), PLATON (Spek, 2009) and publCIF
(Westrip, 2010)
;
_computing_structure_refinement 'SHELXL97 (Sheldrick, 2008)'
_computing_structure_solution 'SHELXS97 (Sheldrick, 2008)'
_diffrn_ambient_temperature 296(2)
_diffrn_detector_area_resol_mean 83.66
_diffrn_measured_fraction_theta_full 0.99
_diffrn_measured_fraction_theta_max 0.99
_diffrn_measurement_device_type
;
Bruker SMART APEX CCD area-detector
;
_diffrn_measurement_method '\w scans'
_diffrn_radiation_monochromator graphite
_diffrn_radiation_source 'fine-focus sealed tube'
_diffrn_radiation_type MoK\a
_diffrn_radiation_wavelength 0.71073
_diffrn_reflns_av_R_equivalents 0.0475
_diffrn_reflns_av_sigmaI/netI 0.0213
_diffrn_reflns_limit_h_max 13
_diffrn_reflns_limit_h_min -13
_diffrn_reflns_limit_k_max 10
_diffrn_reflns_limit_k_min -10
_diffrn_reflns_limit_l_max 17
_diffrn_reflns_limit_l_min -17
_diffrn_reflns_number 28196
_diffrn_reflns_theta_full 25.5
_diffrn_reflns_theta_max 25.50
_diffrn_reflns_theta_min 3.60
_exptl_absorpt_coefficient_mu 0.229
_exptl_absorpt_correction_T_max 0.9864
_exptl_absorpt_correction_T_min 0.9242
_exptl_absorpt_correction_type multi-scan
_exptl_absorpt_process_details '(SADABS; Bruker, 2009)'
_exptl_crystal_colour colorless
_exptl_crystal_density_diffrn 1.270
_exptl_crystal_density_method 'not measured'
_exptl_crystal_description block
_exptl_crystal_F_000 568
_exptl_crystal_size_max 0.35
_exptl_crystal_size_mid 0.34
_exptl_crystal_size_min 0.06
_refine_diff_density_max 0.20
_refine_diff_density_min -0.20
_refine_ls_extinction_coef 0.0087(13)
_refine_ls_extinction_expression Fc^*^=kFc[1+0.001xFc^2^\l^3^/sin(2\q)]^-1/4^
_refine_ls_extinction_method 'SHELXL97 (Sheldrick, 2008)'
_refine_ls_goodness_of_fit_ref 1.055
_refine_ls_hydrogen_treatment mixed
_refine_ls_matrix_type full
_refine_ls_number_parameters 169
_refine_ls_number_reflns 2583
_refine_ls_number_restraints 1
_refine_ls_restrained_S_all 1.055
_refine_ls_R_factor_all 0.0534
_refine_ls_R_factor_gt 0.0360
_refine_ls_shift/su_max_lt 0.001
_refine_ls_shift/su_mean 0.000
_refine_ls_structure_factor_coef Fsqd
_refine_ls_weighting_details 'calc w=1/[\s^2^(Fo^2^)+(0.0285P)^2^+0.6558P] where P=(Fo^2^+2Fc^2^)/3'
_refine_ls_weighting_scheme calc
_refine_ls_wR_factor_gt 0.0770
_refine_ls_wR_factor_ref 0.0876
_reflns_number_gt 2005
_reflns_number_total 2583
_reflns_threshold_expression I>2sigma(I)
_cod_data_source_file lr2125sup1.cif
_cod_data_source_block I
_cod_original_cell_volume 1392.7(7)
_cod_original_sg_symbol_H-M 'P 21/c'
_cod_database_code 2239500
_cod_database_fobs_code 2239500

loop_
_symmetry_equiv_pos_as_xyz
'x, y, z'
'-x, y+1/2, -z+1/2'
'-x, -y, -z'
'x, -y-1/2, z-1/2'

loop_
_atom_site_type_symbol
_atom_site_label
_atom_site_fract_x
_atom_site_fract_y
_atom_site_fract_z
_atom_site_U_iso_or_equiv
_atom_site_adp_type
_atom_site_calc_flag
_atom_site_refinement_flags
_atom_site_occupancy
_atom_site_symmetry_multiplicity
S S1 0.41046(5) 0.21117(6) 0.04784(4) 0.05354(18) Uani d . 1 1
O O1 0.13506(12) 0.29922(15) -0.09305(9) 0.0484(3) Uani d . 1 1
O O2 0.19987(15) 0.33465(18) 0.26307(10) 0.0605(4) Uani d D 1 1
N N1 0.19870(12) 0.29892(16) 0.07400(10) 0.0349(3) Uani d . 1 1
H H1A 0.1715 0.2966 0.1226 0.042 Uiso calc R 1 1
N N2 0.37657(13) 0.41992(16) 0.16698(10) 0.0360(3) Uani d . 1 1
C C1 -0.06300(17) 0.3318(2) 0.04619(13) 0.0440(4) Uani d . 1 1
H H1 -0.0132 0.4036 0.0876 0.053 Uiso calc R 1 1
C C2 -0.18157(19) 0.3051(3) 0.04839(16) 0.0563(6) Uani d . 1 1
H H2 -0.2126 0.3604 0.0893 0.068 Uiso calc R 1 1
C C3 -0.25302(18) 0.1954(3) -0.01084(16) 0.0588(6) Uani d . 1 1
H H3 -0.3319 0.1741 -0.0086 0.071 Uiso calc R 1 1
C C4 -0.20788(17) 0.1171(2) -0.07337(15) 0.0516(5) Uani d . 1 1
H H4 -0.2572 0.0427 -0.1123 0.062 Uiso calc R 1 1
C C5 -0.09168(16) 0.1453(2) -0.08036(12) 0.0399(4) Uani d . 1 1
C C6 -0.01715(15) 0.25332(19) -0.01686(12) 0.0346(4) Uani d . 1 1
C C7 -0.0495(2) 0.0586(2) -0.15221(14) 0.0544(5) Uani d . 1 1
H H7A -0.1073 -0.0209 -0.1794 0.082 Uiso calc R 1 1
H H7B 0.0320 0.0181 -0.1190 0.082 Uiso calc R 1 1
H H7C -0.0464 0.1232 -0.2041 0.082 Uiso calc R 1 1
C C8 0.11165(16) 0.28421(18) -0.01751(12) 0.0347(4) Uani d . 1 1
C C9 0.32863(15) 0.31759(18) 0.09763(12) 0.0345(4) Uani d . 1 1
C C10 0.51197(17) 0.4398(2) 0.21078(14) 0.0500(5) Uani d . 1 1
H H10A 0.5529 0.3457 0.2089 0.060 Uiso calc R 1 1
H H10B 0.5326 0.4682 0.2792 0.060 Uiso calc R 1 1
C C11 0.5611(2) 0.5562(3) 0.15845(18) 0.0699(7) Uani d . 1 1
H H11A 0.5440 0.5266 0.0913 0.105 Uiso calc R 1 1
H H11B 0.6497 0.5665 0.1905 0.105 Uiso calc R 1 1
H H11C 0.5211 0.6496 0.1602 0.105 Uiso calc R 1 1
C C12 0.30146(18) 0.5213(2) 0.20352(13) 0.0428(4) Uani d . 1 1
H H12A 0.2226 0.5397 0.1514 0.051 Uiso calc R 1 1
H H12B 0.3449 0.6156 0.2205 0.051 Uiso calc R 1 1
C C13 0.2756(2) 0.4621(3) 0.29216(14) 0.0573(6) Uani d . 1 1
H H13A 0.3534 0.4367 0.3436 0.069 Uiso calc R 1 1
H H13B 0.2332 0.5370 0.3175 0.069 Uiso calc R 1 1
H H2A 0.187(2) 0.300(3) 0.3107(13) 0.086 Uiso d D 1 1

loop_
_atom_site_aniso_label
_atom_site_aniso_U_11
_atom_site_aniso_U_22
_atom_site_aniso_U_33
_atom_site_aniso_U_12
_atom_site_aniso_U_13
_atom_site_aniso_U_23
S1 0.0491(3) 0.0548(3) 0.0672(4) -0.0036(2) 0.0334(3) -0.0109(3)
O1 0.0528(8) 0.0629(9) 0.0344(7) -0.0094(7) 0.0212(6) -0.0071(6)
O2 0.0835(11) 0.0669(10) 0.0426(8) -0.0108(8) 0.0366(8) 0.0027(7)
N1 0.0331(7) 0.0443(9) 0.0310(7) -0.0087(6) 0.0154(6) -0.0054(6)
N2 0.0360(8) 0.0361(8) 0.0327(7) -0.0062(6) 0.0075(6) 0.0006(6)
C1 0.0438(10) 0.0458(11) 0.0438(10) -0.0005(8) 0.0166(8) 0.0022(9)
C2 0.0465(12) 0.0715(15) 0.0579(12) 0.0127(11) 0.0271(10) 0.0137(11)
C3 0.0309(10) 0.0753(15) 0.0669(14) -0.0008(10) 0.0124(10) 0.0274(12)
C4 0.0380(11) 0.0535(13) 0.0514(12) -0.0092(9) 0.0000(9) 0.0140(10)
C5 0.0364(9) 0.0389(10) 0.0362(9) -0.0025(8) 0.0015(7) 0.0094(8)
C6 0.0338(9) 0.0350(9) 0.0331(9) -0.0017(7) 0.0092(7) 0.0051(7)
C7 0.0601(13) 0.0485(12) 0.0466(11) -0.0125(10) 0.0078(10) -0.0101(9)
C8 0.0410(9) 0.0300(9) 0.0353(9) -0.0045(7) 0.0161(8) -0.0052(7)
C9 0.0372(9) 0.0346(9) 0.0337(9) -0.0058(7) 0.0146(7) 0.0041(7)
C10 0.0376(10) 0.0569(12) 0.0442(11) -0.0096(9) -0.0007(8) 0.0021(9)
C11 0.0515(13) 0.0740(16) 0.0800(16) -0.0247(12) 0.0170(12) 0.0045(13)
C12 0.0530(11) 0.0336(10) 0.0396(10) -0.0037(8) 0.0127(8) -0.0036(8)
C13 0.0747(15) 0.0627(14) 0.0372(10) 0.0000(11) 0.0227(10) -0.0080(9)

loop_
_atom_type_symbol
_atom_type_description
_atom_type_scat_dispersion_real
_atom_type_scat_dispersion_imag
_atom_type_scat_source
C C 0.0033 0.0016 'International Tables Vol C Tables 4.2.6.8 and 6.1.1.4'
H H 0.0000 0.0000 'International Tables Vol C Tables 4.2.6.8 and 6.1.1.4'
N N 0.0061 0.0033 'International Tables Vol C Tables 4.2.6.8 and 6.1.1.4'
O O 0.0106 0.0060 'International Tables Vol C Tables 4.2.6.8 and 6.1.1.4'
S S 0.1246 0.1234 'International Tables Vol C Tables 4.2.6.8 and 6.1.1.4'

loop_
_geom_angle_atom_site_label_1
_geom_angle_atom_site_label_2
_geom_angle_atom_site_label_3
_geom_angle
C13 O2 H2A 109.2(19)
C8 N1 C9 127.05(13)
C8 N1 H1A 116.5
C9 N1 H1A 116.5
C9 N2 C10 120.68(15)
C9 N2 C12 124.08(14)
C10 N2 C12 115.22(14)
C2 C1 C6 121.06(18)
C2 C1 H1 119.5
C6 C1 H1 119.5
C3 C2 C1 119.02(19)
C3 C2 H2 120.5
C1 C2 H2 120.5
C2 C3 C4 120.08(18)
C2 C3 H3 120.0
C4 C3 H3 120.0
C3 C4 C5 122.36(19)
C3 C4 H4 118.8
C5 C4 H4 118.8
C4 C5 C6 117.25(18)
C4 C5 C7 119.64(17)
C6 C5 C7 123.09(16)
C1 C6 C5 120.12(16)
C1 C6 C8 119.94(15)
C5 C6 C8 119.94(15)
C5 C7 H7A 109.5
C5 C7 H7B 109.5
H7A C7 H7B 109.5
C5 C7 H7C 109.5
H7A C7 H7C 109.5
H7B C7 H7C 109.5
O1 C8 N1 123.46(15)
O1 C8 C6 122.79(15)
N1 C8 C6 113.71(14)
N2 C9 N1 113.03(14)
N2 C9 S1 125.24(13)
N1 C9 S1 121.59(12)
N2 C10 C11 112.60(16)
N2 C10 H10A 109.1
C11 C10 H10A 109.1
N2 C10 H10B 109.1
C11 C10 H10B 109.1
H10A C10 H10B 107.8
C10 C11 H11A 109.5
C10 C11 H11B 109.5
H11A C11 H11B 109.5
C10 C11 H11C 109.5
H11A C11 H11C 109.5
H11B C11 H11C 109.5
N2 C12 C13 113.24(16)
N2 C12 H12A 108.9
C13 C12 H12A 108.9
N2 C12 H12B 108.9
C13 C12 H12B 108.9
H12A C12 H12B 107.7
O2 C13 C12 108.07(15)
O2 C13 H13A 110.1
C12 C13 H13A 110.1
O2 C13 H13B 110.1
C12 C13 H13B 110.1
H13A C13 H13B 108.4

loop_
_geom_bond_atom_site_label_1
_geom_bond_atom_site_label_2
_geom_bond_distance
S1 C9 1.6617(17)
O1 C8 1.2176(19)
O2 C13 1.410(3)
O2 H2A 0.815(10)
N1 C8 1.363(2)
N1 C9 1.411(2)
N1 H1A 0.8600
N2 C9 1.333(2)
N2 C10 1.465(2)
N2 C12 1.467(2)
C1 C2 1.383(3)
C1 C6 1.388(2)
C1 H1 0.9300
C2 C3 1.376(3)
C2 H2 0.9300
C3 C4 1.377(3)
C3 H3 0.9300
C4 C5 1.385(3)
C4 H4 0.9300
C5 C6 1.406(2)
C5 C7 1.503(3)
C6 C8 1.497(2)
C7 H7A 0.9600
C7 H7B 0.9600
C7 H7C 0.9600
C10 C11 1.507(3)
C10 H10A 0.9700
C10 H10B 0.9700
C11 H11A 0.9600
C11 H11B 0.9600
C11 H11C 0.9600
C12 C13 1.507(3)
C12 H12A 0.9700
C12 H12B 0.9700
C13 H13A 0.9700
C13 H13B 0.9700

loop_
_geom_hbond_atom_site_label_D
_geom_hbond_atom_site_label_H
_geom_hbond_atom_site_label_A
_geom_hbond_site_symmetry_A
_geom_hbond_distance_DH
_geom_hbond_distance_HA
_geom_hbond_distance_DA
_geom_hbond_angle_DHA
_geom_hbond_publ_flag
N1 H1A O2 1_555 0.86 1.98 2.750(2) 149 yes
O2 H2A O1 4_566 0.81(2) 1.91(2) 2.716(2) 171(2) yes

loop_
_geom_torsion_atom_site_label_1
_geom_torsion_atom_site_label_2
_geom_torsion_atom_site_label_3
_geom_torsion_atom_site_label_4
_geom_torsion
C6 C1 C2 C3 2.1(3)
C1 C2 C3 C4 -2.0(3)
C2 C3 C4 C5 -0.7(3)
C3 C4 C5 C6 3.2(3)
C3 C4 C5 C7 -178.29(18)
C2 C1 C6 C5 0.4(3)
C2 C1 C6 C8 -179.82(17)
C4 C5 C6 C1 -3.0(2)
C7 C5 C6 C1 178.51(17)
C4 C5 C6 C8 177.27(15)
C7 C5 C6 C8 -1.2(3)
C9 N1 C8 O1 -7.0(3)
C9 N1 C8 C6 175.12(15)
C1 C6 C8 O1 -134.39(18)
C5 C6 C8 O1 45.3(2)
C1 C6 C8 N1 43.5(2)
C5 C6 C8 N1 -136.79(16)
C10 N2 C9 N1 171.38(14)
C12 N2 C9 N1 -10.0(2)
C10 N2 C9 S1 -4.2(2)
C12 N2 C9 S1 174.43(13)
C8 N1 C9 N2 137.07(16)
C8 N1 C9 S1 -47.1(2)
C9 N2 C10 C11 92.3(2)
C12 N2 C10 C11 -86.5(2)
C9 N2 C12 C13 92.0(2)
C10 N2 C12 C13 -89.25(19)
N2 C12 C13 O2 -65.5(2)
